data_4126107
loop_
_publ_author_name
'Mian, Mohammad Rasel'
'Iguchi, Hiroaki'
'Takaishi, Shinya'
'Murasugi, Hideaki'
'Miyamoto, Tatsuya'
'Okamoto, Hiroshi'
'Tanaka, Hisaaki'
'Kuroda, Shin-Ichi'
'Breedlove, Brian K.'
'Yamashita, Masahiro'

_publ_section_title
;
 Multiple-Hydrogen-Bond Approach to Uncommon Pd(III) Oxidation State: A
 Pd-Br Chain with High Conductivity and Thermal Stability.
;
_journal_issue 19
_journal_name_full 'Journal of the American Chemical Society'
_journal_page_first 6562
_journal_page_last 6565
_journal_paper_doi 10.1021/jacs.7b02558
_journal_volume 139
_journal_year 2017
_chemical_absolute_configuration syn
_chemical_formula_sum 'C8 H24 Br3 N4 O4 Pd'
_chemical_formula_weight 586.44
_chemical_name_systematic
; 
 ? 
;
_space_group_IT_number 5
_symmetry_cell_setting monoclinic
_symmetry_space_group_name_Hall 'C 2y'
_symmetry_space_group_name_H-M 'C 1 2 1'
_atom_sites_solution_hydrogens geom
_atom_sites_solution_primary direct
_atom_sites_solution_secondary difmap
_audit_creation_method SHELXL-97
_cell_angle_alpha 90.00
_cell_angle_beta 100.933(2)
_cell_angle_gamma 90.00
_cell_formula_units_Z 2
_cell_length_a 22.2510(16)
_cell_length_b 5.1888(4)
_cell_length_c 7.3397(5)
_cell_measurement_reflns_used 2634
_cell_measurement_temperature 153(2)
_cell_measurement_theta_max 35.17
_cell_measurement_theta_min 2.83
_cell_volume 832.03(10)
_computing_cell_refinement 'Bruker SAINT'
_computing_data_collection 'Bruker APEX2'
_computing_data_reduction 'Bruker SAINT'
_computing_molecular_graphics 'Bruker SHELXTL'
_computing_publication_material 'Bruker SHELXTL'
_computing_structure_refinement 'SHELXL-2014 (Sheldrick 2014)'
_computing_structure_solution 'SHELXS-97 (Sheldrick 2008)'
_diffrn_ambient_temperature 153(2)
_diffrn_measured_fraction_theta_full 0.994
_diffrn_measured_fraction_theta_max 0.994
_diffrn_measurement_device_type 'Bruker APEX-II CCD'
_diffrn_measurement_method 'phi and omega scans'
_diffrn_radiation_monochromator graphite
_diffrn_radiation_source 'fine-focus sealed tube'
_diffrn_radiation_type MoK\a
_diffrn_radiation_wavelength 0.71073
_diffrn_reflns_av_R_equivalents 0.0290
_diffrn_reflns_av_sigmaI/netI 0.0640
_diffrn_reflns_limit_h_max 24
_diffrn_reflns_limit_h_min -36
_diffrn_reflns_limit_k_max 8
_diffrn_reflns_limit_k_min -8
_diffrn_reflns_limit_l_max 11
_diffrn_reflns_limit_l_min -11
_diffrn_reflns_number 5551
_diffrn_reflns_theta_full 35.33
_diffrn_reflns_theta_max 35.33
_diffrn_reflns_theta_min 1.86
_exptl_absorpt_coefficient_mu 8.335
_exptl_absorpt_correction_T_max 0.6807
_exptl_absorpt_correction_T_min 0.4715
_exptl_absorpt_correction_type multi-scan
_exptl_absorpt_process_details 'SADABS (Sheldrick, 1997)'
_exptl_crystal_colour brown
_exptl_crystal_density_diffrn 2.341
_exptl_crystal_density_method 'not measured'
_exptl_crystal_description stick
_exptl_crystal_F_000 566
_exptl_crystal_size_max 0.38
_exptl_crystal_size_mid 0.05
_exptl_crystal_size_min 0.05
_refine_diff_density_max 1.382
_refine_diff_density_min -2.162
_refine_diff_density_rms 0.197
_refine_ls_abs_structure_details 'Flack H D (1983), Acta Cryst. A39, 876-881'
_refine_ls_abs_structure_Flack 0.02(2)
_refine_ls_extinction_method none
_refine_ls_goodness_of_fit_ref 1.008
_refine_ls_hydrogen_treatment mixed
_refine_ls_matrix_type full
_refine_ls_number_parameters 94
_refine_ls_number_reflns 3316
_refine_ls_number_restraints 1
_refine_ls_restrained_S_all 1.008
_refine_ls_R_factor_all 0.0646
_refine_ls_R_factor_gt 0.0407
_refine_ls_shift/su_max 0.000
_refine_ls_shift/su_mean 0.000
_refine_ls_structure_factor_coef Fsqd
_refine_ls_weighting_details 'calc w=1/[\s^2^(Fo^2^)+(0.0152P)^2^+4.0264P] where P=(Fo^2^+2Fc^2^)/3'
_refine_ls_weighting_scheme calc
_refine_ls_wR_factor_gt 0.0670
_refine_ls_wR_factor_ref 0.0733
_reflns_number_gt 2581
_reflns_number_total 3316
_reflns_threshold_expression >2sigma(I)
_cod_data_source_file ja7b02558_si_001.cif
_cod_data_source_block pdbrdabdohbr2_153k
_cod_original_sg_symbol_H-M C2
_cod_database_code 4126107

loop_
_symmetry_equiv_pos_as_xyz
'x, y, z'
'-x, y, -z'
'x+1/2, y+1/2, z'
'-x+1/2, y+1/2, -z'

loop_
_atom_site_label
_atom_site_type_symbol
_atom_site_fract_x
_atom_site_fract_y
_atom_site_fract_z
_atom_site_U_iso_or_equiv
_atom_site_adp_type
_atom_site_occupancy
_atom_site_symmetry_multiplicity
_atom_site_calc_flag
_atom_site_refinement_flags
Pd1 Pd 0.0000 0.61506(17) 0.0000 0.00688(7) Uani 1 2 d S
Br1 Br 0.0000 0.1148(3) 0.0000 0.01209(10) Uani 1 2 d S
Br2 Br 0.08688(3) 0.1116(4) 0.53620(6) 0.03388(12) Uani 1 1 d .
N1 N 0.06736(12) 0.6149(19) -0.1560(4) 0.0108(5) Uani 1 1 d .
H1 H 0.0693 0.4554 -0.2094 0.013 Uiso 1 1 calc R
H2 H 0.0583 0.7348 -0.2495 0.013 Uiso 1 1 calc R
N2 N 0.07294(13) 0.6105(18) 0.2181(4) 0.0109(5) Uani 1 1 d .
H3 H 0.0769 0.7693 0.2748 0.013 Uiso 1 1 calc R
H4 H 0.0662 0.4902 0.3042 0.013 Uiso 1 1 calc R
C1 C 0.1811(2) 0.592(3) -0.1287(6) 0.0302(17) Uani 1 1 d .
H5 H 0.1737 0.6553 -0.2584 0.036 Uiso 1 1 calc R
H6 H 0.2198 0.6705 -0.0624 0.036 Uiso 1 1 calc R
C2 C 0.1282(2) 0.6778(8) -0.0356(6) 0.0149(9) Uani 1 1 d .
H7 H 0.1309 0.8684 -0.0157 0.018 Uiso 1 1 calc R
C3 C 0.13020(19) 0.5462(8) 0.1509(6) 0.0146(9) Uani 1 1 d .
H8 H 0.1299 0.3560 0.1285 0.017 Uiso 1 1 calc R
C4 C 0.18707(18) 0.607(3) 0.2941(6) 0.0244(10) Uani 1 1 d .
H9 H 0.1828 0.5352 0.4161 0.029 Uiso 1 1 calc R
H10 H 0.2233 0.5266 0.2571 0.029 Uiso 1 1 calc R
O1 O 0.1873(2) 0.3233(10) -0.1279(6) 0.0441(13) Uani 1 1 d .
H11 H 0.1663 0.2624 -0.2257 0.066 Uiso 1 1 calc R
O2 O 0.1952(2) 0.8899(10) 0.3081(6) 0.0400(11) Uani 1 1 d .
H12 H 0.1875 0.9412 0.4098 0.060 Uiso 1 1 calc R

loop_
_atom_site_aniso_label
_atom_site_aniso_U_11
_atom_site_aniso_U_22
_atom_site_aniso_U_33
_atom_site_aniso_U_23
_atom_site_aniso_U_13
_atom_site_aniso_U_12
Pd1 0.00893(16) 0.00483(13) 0.00721(14) 0.000 0.00235(12) 0.000
Br1 0.0162(2) 0.00707(18) 0.0132(2) 0.000 0.00318(18) 0.000
Br2 0.0631(3) 0.02009(19) 0.01795(18) 0.0014(6) 0.00642(19) 0.0005(8)
N1 0.0127(12) 0.0103(11) 0.0097(11) 0.001(4) 0.0034(10) -0.002(4)
N2 0.0133(13) 0.0105(13) 0.0090(11) -0.004(4) 0.0026(10) -0.006(4)
C1 0.0145(18) 0.060(5) 0.0169(17) 0.008(4) 0.0048(15) -0.009(4)
C2 0.0122(18) 0.017(2) 0.0156(18) -0.0051(15) 0.0033(16) -0.0035(14)
C3 0.0120(19) 0.018(2) 0.0136(18) -0.0001(14) 0.0031(15) 0.0029(14)
C4 0.0124(16) 0.041(3) 0.0191(17) -0.005(6) 0.0013(14) -0.002(6)
O1 0.029(2) 0.065(4) 0.036(2) -0.021(2) -0.0023(18) 0.022(2)
O2 0.037(2) 0.050(3) 0.033(2) -0.021(2) 0.0093(19) -0.022(2)

loop_
_atom_type_symbol
_atom_type_description
_atom_type_scat_dispersion_real
_atom_type_scat_dispersion_imag
_atom_type_scat_source
C C 0.0033 0.0016 'International Tables Vol C Tables 4.2.6.8 and 6.1.1.4'
H H 0.0000 0.0000 'International Tables Vol C Tables 4.2.6.8 and 6.1.1.4'
N N 0.0061 0.0033 'International Tables Vol C Tables 4.2.6.8 and 6.1.1.4'
O O 0.0106 0.0060 'International Tables Vol C Tables 4.2.6.8 and 6.1.1.4'
Br Br -0.2901 2.4595 'International Tables Vol C Tables 4.2.6.8 and 6.1.1.4'
Pd Pd -0.9988 1.0072 'International Tables Vol C Tables 4.2.6.8 and 6.1.1.4'

loop_
_geom_angle_atom_site_label_1
_geom_angle_atom_site_label_2
_geom_angle_atom_site_label_3
_geom_angle
_geom_angle_site_symmetry_1
_geom_angle_site_symmetry_3
N1 Pd1 N1 179.9(6) . 2
N1 Pd1 N2 96.78(11) . 2
N1 Pd1 N2 83.22(11) 2 2
N1 Pd1 N2 83.22(11) . .
N1 Pd1 N2 96.78(11) 2 .
N2 Pd1 N2 178.7(5) 2 .
N1 Pd1 Br1 90.0(3) . 1_565
N1 Pd1 Br1 90.0(3) 2 1_565
N2 Pd1 Br1 90.7(3) 2 1_565
N2 Pd1 Br1 90.7(3) . 1_565
N1 Pd1 Br1 90.0(3) . .
N1 Pd1 Br1 90.0(3) 2 .
N2 Pd1 Br1 89.3(3) 2 .
N2 Pd1 Br1 89.3(3) . .
Br1 Pd1 Br1 180.0 1_565 .
Pd1 Br1 Pd1 180.0 1_545 .
C2 N1 Pd1 110.1(2) . .
C3 N2 Pd1 110.1(2) . .
O1 C1 C2 111.6(7) . .
N1 C2 C3 107.5(4) . .
N1 C2 C1 110.9(4) . .
C3 C2 C1 112.1(5) . .
N2 C3 C4 112.2(4) . .
N2 C3 C2 108.5(4) . .
C4 C3 C2 114.1(5) . .
O2 C4 C3 109.1(7) . .

loop_
_geom_bond_atom_site_label_1
_geom_bond_atom_site_label_2
_geom_bond_distance
_geom_bond_site_symmetry_2
Pd1 N1 2.051(3) .
Pd1 N1 2.052(3) 2
Pd1 N2 2.052(3) 2
Pd1 N2 2.052(3) .
Pd1 Br1 2.5930(19) 1_565
Pd1 Br1 2.5958(19) .
Br1 Pd1 2.5930(19) 1_545
N1 C2 1.506(5) .
N2 C3 1.489(5) .
C1 O1 1.403(16) .
C1 C2 1.535(7) .
C2 C3 1.523(6) .
C3 C4 1.517(6) .
C4 O2 1.482(16) .

loop_
_geom_torsion_atom_site_label_1
_geom_torsion_atom_site_label_2
_geom_torsion_atom_site_label_3
_geom_torsion_atom_site_label_4
_geom_torsion
_geom_torsion_site_symmetry_1
_geom_torsion_site_symmetry_4
N1 Pd1 Br1 Pd1 134(12) . 1_545
N1 Pd1 Br1 Pd1 -46(12) 2 1_545
N2 Pd1 Br1 Pd1 -129(12) 2 1_545
N2 Pd1 Br1 Pd1 51(12) . 1_545
Br1 Pd1 Br1 Pd1 0(19) 1_565 1_545
N1 Pd1 N1 C2 -105(100) 2 .
N2 Pd1 N1 C2 167.3(6) 2 .
N2 Pd1 N1 C2 -14.0(6) . .
Br1 Pd1 N1 C2 76.6(5) 1_565 .
Br1 Pd1 N1 C2 -103.4(5) . .
N1 Pd1 N2 C3 -13.6(6) . .
N1 Pd1 N2 C3 166.3(6) 2 .
N2 Pd1 N2 C3 76.4(5) 2 .
Br1 Pd1 N2 C3 -103.6(5) 1_565 .
Br1 Pd1 N2 C3 76.4(5) . .
Pd1 N1 C2 C3 38.2(6) . .
Pd1 N1 C2 C1 161.0(6) . .
O1 C1 C2 N1 -72.0(6) . .
O1 C1 C2 C3 48.1(5) . .
Pd1 N2 C3 C4 165.3(7) . .
Pd1 N2 C3 C2 38.3(6) . .
N1 C2 C3 N2 -49.9(6) . .
C1 C2 C3 N2 -172.0(6) . .
N1 C2 C3 C4 -175.8(7) . .
C1 C2 C3 C4 62.1(8) . .
N2 C3 C4 O2 -72.2(6) . .
C2 C3 C4 O2 51.7(5) . .
